data_7228731
loop_
_publ_author_name
'De Rosa, Margherita'
'La Manna, Pellegrino'
'Soriente, Annunziata'
'Gaeta, Carmine'
'Talotta, Carmen'
'Hickey, Neal'
'Geremia, Silvano'
'Neri, Placido'

_publ_section_title
;
 Supramolecular Synthons in the Gamma-Hydroxybutenolides
;
_journal_name_full CrystEngComm
_journal_paper_doi 10.1039/C7CE00953D
_journal_year 2017
_chemical_absolute_configuration ad
_chemical_formula_moiety 'C15 H13 N O5'
_chemical_formula_sum 'C15 H13 N O5'
_chemical_formula_weight 287.26
_space_group_IT_number 33
_symmetry_cell_setting orthorhombic
_symmetry_Int_Tables_number 33
_symmetry_space_group_name_Hall 'P -2ac -2n'
_symmetry_space_group_name_H-M 'P n 21 a'
_atom_sites_solution_hydrogens geom
_atom_sites_solution_primary direct
_atom_sites_solution_secondary direct
_audit_conform_dict_location ftp://ftp.iucr.org/pub/cif_core.dic
_audit_conform_dict_name cif_core.dic
_audit_conform_dict_version 2.4.3
_audit_creation_date 2016-12-20T14:37:12-00:00
_audit_creation_method 'WinGX routine CIF_UPDATE'
_audit_update_record
;
2017-06-26 deposited with the CCDC.
2017-07-24 downloaded from the CCDC.
;
_cell_angle_alpha 90
_cell_angle_beta 90
_cell_angle_gamma 90
_cell_formula_units_Z 4
_cell_length_a 10.2780(3)
_cell_length_b 10.4130(16)
_cell_length_c 12.4050(11)
_cell_measurement_reflns_used 2854
_cell_measurement_temperature 100(2)
_cell_measurement_theta_max 29.983
_cell_measurement_theta_min 2.515
_cell_measurement_wavelength 0.7
_cell_volume 1327.6(2)
_computing_cell_refinement XDS
_computing_data_collection 'ELETTRA XRD1 Data Collectuion SW'
_computing_data_reduction 'XDS - CCP4'
_computing_molecular_graphics 'ORTEP-3 for Windows (Farrugia, 2012)'
_computing_publication_material 'WinGX publication routines (Farrugia, 2012)'
_computing_structure_refinement 'SHELXL-2014/7 (Sheldrick, 2014)'
_computing_structure_solution 'SIR-2014 (Burla et al., 2014)'
_diffrn_ambient_temperature 100(2)
_diffrn_measured_fraction_theta_full 0.972
_diffrn_measured_fraction_theta_max 0.963
_diffrn_measurement_device 'Area Detector'
_diffrn_measurement_device_type 'Dectris Pilatus 2M'
_diffrn_measurement_method 'Rotating crystal'
_diffrn_radiation_probe x-ray
_diffrn_radiation_type synchrotron
_diffrn_radiation_wavelength 0.7
_diffrn_reflns_av_R_equivalents 0.0269
_diffrn_reflns_av_unetI/netI 0.0172
_diffrn_reflns_Laue_measured_fraction_full 0.972
_diffrn_reflns_Laue_measured_fraction_max 0.963
_diffrn_reflns_limit_h_max 13
_diffrn_reflns_limit_h_min -13
_diffrn_reflns_limit_k_max 14
_diffrn_reflns_limit_k_min -14
_diffrn_reflns_limit_l_max 17
_diffrn_reflns_limit_l_min -17
_diffrn_reflns_number 24594
_diffrn_reflns_point_group_measured_fraction_full 0.975
_diffrn_reflns_point_group_measured_fraction_max 0.966
_diffrn_reflns_theta_full 24.835
_diffrn_reflns_theta_max 29.983
_diffrn_reflns_theta_min 2.515
_diffrn_standards_number 0
_exptl_absorpt_coefficient_mu 0.104
_exptl_absorpt_correction_type none
_exptl_crystal_colour 'pale yellow'
_exptl_crystal_density_diffrn 1.437
_exptl_crystal_density_method 'not measured'
_exptl_crystal_description plate
_exptl_crystal_F_000 600
_exptl_crystal_size_max 0.25
_exptl_crystal_size_mid 0.25
_exptl_crystal_size_min 0.1
_refine_diff_density_max 0.295
_refine_diff_density_min -0.191
_refine_diff_density_rms 0.044
_refine_ls_abs_structure_details
;
 Flack x determined using 1858 quotients [(I+)-(I-)]/[(I+)+(I-)]
 (Parsons, Flack and Wagner, Acta Cryst. B69 (2013) 249-259).
;
_refine_ls_abs_structure_Flack 0.03(9)
_refine_ls_extinction_coef 0.197(12)
_refine_ls_extinction_expression Fc^*^=kFc[1+0.001xFc^2^\l^3^/sin(2\q)]^-1/4^
_refine_ls_extinction_method 'SHELXL-2014/7 (Sheldrick 2014'
_refine_ls_goodness_of_fit_ref 1.056
_refine_ls_hydrogen_treatment constr
_refine_ls_matrix_type full
_refine_ls_number_constraints 0
_refine_ls_number_parameters 193
_refine_ls_number_reflns 3912
_refine_ls_number_restraints 1
_refine_ls_restrained_S_all 1.056
_refine_ls_R_factor_all 0.0278
_refine_ls_R_factor_gt 0.0277
_refine_ls_shift/su_max 0.001
_refine_ls_shift/su_mean 0
_refine_ls_structure_factor_coef Fsqd
_refine_ls_weighting_details 'w=1/[\s^2^(Fo^2^)+(0.0472P)^2^+0.2492P] where P=(Fo^2^+2Fc^2^)/3'
_refine_ls_weighting_scheme calc
_refine_ls_wR_factor_gt 0.0764
_refine_ls_wR_factor_ref 0.0764
_reflns_Friedel_coverage 0.911
_reflns_Friedel_fraction_full 0.978
_reflns_Friedel_fraction_max 0.97
_reflns_number_gt 3904
_reflns_number_total 3912
_reflns_threshold_expression 'I > 2\s(I)'
_cod_data_source_file c7ce00953d2.cif
_cod_data_source_block shelx_CCDC1
_cod_original_sg_symbol_H-M Pn21a
_cod_database_code 7228731

loop_
_symmetry_equiv_pos_as_xyz
'x, y, z'
'-x, y+1/2, -z'
'-x+1/2, y+1/2, z+1/2'
'x+1/2, y, -z+1/2'

loop_
_atom_site_label
_atom_site_type_symbol
_atom_site_fract_x
_atom_site_fract_y
_atom_site_fract_z
_atom_site_U_iso_or_equiv
_atom_site_adp_type
_atom_site_occupancy
_atom_site_site_symmetry_order
_atom_site_calc_flag
_atom_site_refinement_flags_posn
_atom_site_refinement_flags_adp
C1 C 0.57978(16) 1.02645(17) 0.80412(13) 0.0261(3) Uani 1 1 d . .
H1A H 0.6467 0.9682 0.7762 0.039 Uiso 1 1 calc R U
H1B H 0.5793 1.0228 0.8831 0.039 Uiso 1 1 calc R U
H1C H 0.5987 1.1144 0.7807 0.039 Uiso 1 1 calc R U
C2 C 0.44909(15) 0.98652(16) 0.76199(11) 0.0222(3) Uani 1 1 d . .
H2A H 0.4223 0.9051 0.7966 0.027 Uiso 1 1 calc R U
H2B H 0.3837 1.0529 0.78 0.027 Uiso 1 1 calc R U
C3 C 0.42436(12) 1.07042(13) 0.58323(10) 0.0146(2) Uani 1 1 d . .
C4 C 0.44780(11) 1.04125(12) 0.46233(10) 0.0117(2) Uani 1 1 d . .
C5 C 0.39970(12) 0.90457(12) 0.43657(10) 0.0118(2) Uani 1 1 d . .
H5 H 0.4554 0.8399 0.4743 0.014 Uiso 1 1 calc R U
C6 C 0.39310(13) 0.87430(13) 0.31876(11) 0.0154(2) Uani 1 1 d . .
H6 H 0.4645 0.8772 0.2702 0.019 Uiso 1 1 calc R U
C7 C 0.27135(14) 0.84261(14) 0.29264(10) 0.0173(2) Uani 1 1 d . .
H7 H 0.242 0.8183 0.2229 0.021 Uiso 1 1 calc R U
C8 C 0.19008(13) 0.85163(12) 0.39006(10) 0.0152(2) Uani 1 1 d . .
C9 C 0.59410(12) 1.05271(12) 0.44120(9) 0.0118(2) Uani 1 1 d . .
C10 C 0.63875(13) 1.15219(13) 0.37552(10) 0.0145(2) Uani 1 1 d . .
H10 H 0.5781 1.2071 0.3407 0.017 Uiso 1 1 calc R U
C11 C 0.77103(13) 1.17128(13) 0.36086(11) 0.0165(2) Uani 1 1 d . .
H11 H 0.801 1.2393 0.3162 0.02 Uiso 1 1 calc R U
C12 C 0.85968(13) 1.09068(12) 0.41160(10) 0.0148(2) Uani 1 1 d . .
C13 C 0.81653(13) 0.98635(13) 0.47325(10) 0.0157(2) Uani 1 1 d . .
H13 H 0.8774 0.9287 0.5045 0.019 Uiso 1 1 calc R U
C14 C 0.68381(13) 0.96795(13) 0.48826(10) 0.0147(2) Uani 1 1 d . .
H14 H 0.6538 0.8978 0.5305 0.018 Uiso 1 1 calc R U
C15 C 0.99666(14) 1.11914(15) 0.40306(11) 0.0178(3) Uani 1 1 d . .
N1 N 1.10454(13) 1.14609(14) 0.39788(11) 0.0229(3) Uani 1 1 d . .
O1 O 0.45442(11) 0.96924(11) 0.64513(8) 0.0187(2) Uani 1 1 d . .
O2 O 0.38674(12) 1.17216(11) 0.61574(9) 0.0238(2) Uani 1 1 d . .
O3 O 0.38404(9) 1.13351(10) 0.39907(8) 0.0157(2) Uani 1 1 d . .
H1O3 H 0.3036 1.1296 0.4104 0.024 Uiso 1 1 calc R U
O4 O 0.26668(9) 0.89354(9) 0.47321(8) 0.01343(19) Uani 1 1 d . .
O5 O 0.07640(11) 0.82809(11) 0.40339(9) 0.0215(2) Uani 1 1 d . .

loop_
_atom_site_aniso_label
_atom_site_aniso_U_11
_atom_site_aniso_U_22
_atom_site_aniso_U_33
_atom_site_aniso_U_23
_atom_site_aniso_U_13
_atom_site_aniso_U_12
C1 0.0248(7) 0.0321(8) 0.0213(6) 0.0009(5) -0.0049(5) -0.0037(6)
C2 0.0218(7) 0.0327(7) 0.0122(5) -0.0015(5) 0.0013(4) -0.0034(5)
C3 0.0099(5) 0.0183(6) 0.0155(5) -0.0032(4) 0.0023(4) -0.0024(4)
C4 0.0084(5) 0.0131(5) 0.0137(5) -0.0008(4) 0.0003(4) 0.0004(4)
C5 0.0085(5) 0.0144(5) 0.0126(5) -0.0013(4) 0.0004(4) -0.0013(4)
C6 0.0161(6) 0.0171(5) 0.0131(5) -0.0030(4) 0.0016(4) -0.0004(4)
C7 0.0179(6) 0.0198(6) 0.0141(5) -0.0033(4) -0.0022(4) -0.0015(5)
C8 0.0135(6) 0.0151(5) 0.0171(5) -0.0003(4) -0.0024(4) -0.0015(4)
C9 0.0091(5) 0.0146(5) 0.0117(5) -0.0025(4) -0.0002(4) -0.0003(4)
C10 0.0116(6) 0.0152(5) 0.0167(5) 0.0005(4) 0.0004(4) 0.0007(4)
C11 0.0131(6) 0.0174(5) 0.0190(5) 0.0016(4) 0.0024(4) -0.0002(4)
C12 0.0096(6) 0.0192(6) 0.0155(5) -0.0022(4) 0.0014(4) -0.0007(4)
C13 0.0110(6) 0.0207(6) 0.0154(5) 0.0009(4) -0.0003(4) 0.0013(4)
C14 0.0111(6) 0.0177(5) 0.0152(5) 0.0013(4) 0.0000(4) 0.0003(4)
C15 0.0130(6) 0.0217(6) 0.0188(6) 0.0001(4) 0.0009(4) 0.0005(5)
N1 0.0132(6) 0.0276(6) 0.0278(6) 0.0034(5) 0.0021(4) 0.0003(4)
O1 0.0222(5) 0.0220(4) 0.0118(4) -0.0017(3) 0.0001(3) 0.0010(4)
O2 0.0262(6) 0.0208(5) 0.0245(5) -0.0058(4) 0.0071(4) 0.0023(4)
O3 0.0084(4) 0.0166(4) 0.0221(4) 0.0038(3) -0.0004(3) 0.0011(3)
O4 0.0089(4) 0.0180(4) 0.0134(4) -0.0008(3) 0.0010(3) -0.0023(3)
O5 0.0122(5) 0.0244(5) 0.0280(5) -0.0005(4) -0.0019(4) -0.0043(4)

loop_
_atom_type_symbol
_atom_type_description
_atom_type_scat_dispersion_real
_atom_type_scat_dispersion_imag
_atom_type_scat_source
C C 0.003 0.0016 'International Tables Vol C Tables 4.2.6.8 and 6.1.1.4'
H H 0 0 'International Tables Vol C Tables 4.2.6.8 and 6.1.1.4'
N N 0.0059 0.0032 'International Tables Vol C Tables 4.2.6.8 and 6.1.1.4'
O O 0.0105 0.0059 'International Tables Vol C Tables 4.2.6.8 and 6.1.1.4'

loop_
_geom_angle_atom_site_label_1
_geom_angle_atom_site_label_2
_geom_angle_atom_site_label_3
_geom_angle
C2 C1 H1A 109.5
C2 C1 H1B 109.5
H1A C1 H1B 109.5
C2 C1 H1C 109.5
H1A C1 H1C 109.5
H1B C1 H1C 109.5
O1 C2 C1 110.25(12)
O1 C2 H2A 109.6
C1 C2 H2A 109.6
O1 C2 H2B 109.6
C1 C2 H2B 109.6
H2A C2 H2B 108.1
O2 C3 O1 125.24(13)
O2 C3 C4 123.35(13)
O1 C3 C4 111.40(11)
O3 C4 C9 108.04(10)
O3 C4 C5 111.52(10)
C9 C4 C5 110.59(10)
O3 C4 C3 109.55(10)
C9 C4 C3 107.65(9)
C5 C4 C3 109.40(10)
O4 C5 C6 104.33(10)
O4 C5 C4 108.17(10)
C6 C5 C4 114.32(10)
O4 C5 H5 109.9
C6 C5 H5 109.9
C4 C5 H5 109.9
C7 C6 C5 109.38(11)
C7 C6 H6 125.3
C5 C6 H6 125.3
C6 C7 C8 108.49(11)
C6 C7 H7 125.8
C8 C7 H7 125.8
O5 C8 O4 121.27(12)
O5 C8 C7 130.52(12)
O4 C8 C7 108.21(11)
C10 C9 C14 119.58(12)
C10 C9 C4 118.74(11)
C14 C9 C4 121.67(11)
C11 C10 C9 120.38(12)
C11 C10 H10 119.8
C9 C10 H10 119.8
C10 C11 C12 119.81(12)
C10 C11 H11 120.1
C12 C11 H11 120.1
C11 C12 C13 120.55(12)
C11 C12 C15 118.86(12)
C13 C12 C15 120.56(12)
C14 C13 C12 119.39(12)
C14 C13 H13 120.3
C12 C13 H13 120.3
C13 C14 C9 120.15(11)
C13 C14 H14 119.9
C9 C14 H14 119.9
N1 C15 C12 177.48(16)
C3 O1 C2 117.58(11)
C4 O3 H1O3 109.5
C8 O4 C5 109.42(10)

loop_
_geom_bond_atom_site_label_1
_geom_bond_atom_site_label_2
_geom_bond_distance
C1 C2 1.500(2)
C1 H1A 0.98
C1 H1B 0.98
C1 H1C 0.98
C2 O1 1.4618(15)
C2 H2A 0.99
C2 H2B 0.99
C3 O2 1.1977(17)
C3 O1 1.3399(17)
C3 C4 1.5490(17)
C4 O3 1.4029(15)
C4 C9 1.5310(16)
C4 C5 1.5402(17)
C5 O4 1.4453(15)
C5 C6 1.4966(17)
C5 H5 1
C6 C7 1.3340(19)
C6 H6 0.95
C7 C8 1.4721(18)
C7 H7 0.95
C8 O5 1.2053(18)
C8 O4 1.3690(15)
C9 C10 1.3955(17)
C9 C14 1.4036(17)
C10 C11 1.3860(18)
C10 H10 0.95
C11 C12 1.3895(18)
C11 H11 0.95
C12 C13 1.4007(18)
C12 C15 1.4427(18)
C13 C14 1.3901(18)
C13 H13 0.95
C14 H14 0.95
C15 N1 1.146(2)
O3 H1O3 0.84

loop_
_geom_torsion_atom_site_label_1
_geom_torsion_atom_site_label_2
_geom_torsion_atom_site_label_3
_geom_torsion_atom_site_label_4
_geom_torsion
O2 C3 C4 O3 -17.18(18)
O1 C3 C4 O3 164.31(11)
O2 C3 C4 C9 100.06(15)
O1 C3 C4 C9 -78.44(13)
O2 C3 C4 C5 -139.71(13)
O1 C3 C4 C5 41.78(14)
O3 C4 C5 O4 -68.36(12)
C9 C4 C5 O4 171.39(9)
C3 C4 C5 O4 52.98(12)
O3 C4 C5 C6 47.36(14)
C9 C4 C5 C6 -72.88(13)
C3 C4 C5 C6 168.71(10)
O4 C5 C6 C7 -3.11(15)
C4 C5 C6 C7 -121.05(13)
C5 C6 C7 C8 0.82(16)
C6 C7 C8 O5 -177.60(15)
C6 C7 C8 O4 1.96(16)
O3 C4 C9 C10 5.33(15)
C5 C4 C9 C10 127.64(12)
C3 C4 C9 C10 -112.89(12)
O3 C4 C9 C14 -176.28(11)
C5 C4 C9 C14 -53.97(14)
C3 C4 C9 C14 65.49(15)
C14 C9 C10 C11 -3.11(19)
C4 C9 C10 C11 175.31(11)
C9 C10 C11 C12 0.2(2)
C10 C11 C12 C13 3.2(2)
C10 C11 C12 C15 -174.53(12)
C11 C12 C13 C14 -3.50(19)
C15 C12 C13 C14 174.14(12)
C12 C13 C14 C9 0.53(19)
C10 C9 C14 C13 2.74(18)
C4 C9 C14 C13 -175.63(11)
O2 C3 O1 C2 -4.2(2)
C4 C3 O1 C2 174.28(11)
C1 C2 O1 C3 -91.93(16)
O5 C8 O4 C5 175.62(12)
C7 C8 O4 C5 -3.98(14)
C6 C5 O4 C8 4.33(13)
C4 C5 O4 C8 126.41(10)
